data_1562336
loop_
_publ_author_name
'Xiong, Pingping'
'Li, Jie'
'Bu, Huaiyu'
'Wei, Qing'
'Zhang, Ruolin'
'Chen, Sanping'

_publ_section_title
;
 Copper(II) complexes with 4-(1H-1, 2, 4-trizol-1-ylmethyl) benzoic acid:
 Syntheses, crystal structures and antifungal activities
;
_journal_name_full 'Journal of Solid State Chemistry'
_journal_page_first 292
_journal_page_last 299
_journal_paper_doi 10.1016/j.jssc.2014.04.012
_journal_volume 215
_journal_year 2014
_chemical_formula_moiety 'C20 H20 Cl2 Cu N6 O5'
_chemical_formula_sum 'C20 H20 Cl2 Cu N6 O5'
_chemical_formula_weight 558.86
_space_group_IT_number 13
_space_group_name_Hall '-P 2yc'
_space_group_name_H-M_alt 'P 1 2/c 1'
_symmetry_cell_setting monoclinic
_symmetry_space_group_name_Hall '-P 2yc'
_symmetry_space_group_name_H-M 'P 1 2/c 1'
_atom_sites_solution_hydrogens geom
_atom_sites_solution_primary direct
_atom_sites_solution_secondary difmap
_audit_creation_method SHELXL-97
_cell_angle_alpha 90.00
_cell_angle_beta 95.565(2)
_cell_angle_gamma 90.00
_cell_formula_units_Z 2
_cell_length_a 17.899(2)
_cell_length_b 8.0675(12)
_cell_length_c 7.8400(11)
_cell_measurement_reflns_used 2182
_cell_measurement_temperature 296(2)
_cell_measurement_theta_max 25.06
_cell_measurement_theta_min 2.77
_cell_volume 1126.8(3)
_computing_structure_refinement 'SHELXL-97 (Sheldrick, 1997)'
_computing_structure_solution 'SHELXS-97 (Sheldrick, 1990)'
_diffrn_ambient_temperature 296(2)
_diffrn_measured_fraction_theta_full 0.998
_diffrn_measured_fraction_theta_max 0.998
_diffrn_measurement_device_type 'Bruker APEX-II CCD'
_diffrn_measurement_method '\f and \w scans'
_diffrn_radiation_monochromator graphite
_diffrn_radiation_source 'fine-focus sealed tube'
_diffrn_radiation_type MoK\a
_diffrn_radiation_wavelength 0.71073
_diffrn_reflns_av_R_equivalents 0.0228
_diffrn_reflns_av_sigmaI/netI 0.0288
_diffrn_reflns_limit_h_max 18
_diffrn_reflns_limit_h_min -21
_diffrn_reflns_limit_k_max 9
_diffrn_reflns_limit_k_min -8
_diffrn_reflns_limit_l_max 9
_diffrn_reflns_limit_l_min -9
_diffrn_reflns_number 5492
_diffrn_reflns_theta_full 25.03
_diffrn_reflns_theta_max 25.03
_diffrn_reflns_theta_min 2.29
_diffrn_standards_number 0
_exptl_absorpt_coefficient_mu 1.253
_exptl_absorpt_correction_T_max 0.85
_exptl_absorpt_correction_T_min 0.752
_exptl_absorpt_correction_type multi-scan
_exptl_absorpt_process_details sadabs
_exptl_crystal_colour blue
_exptl_crystal_density_diffrn 1.647
_exptl_crystal_density_method 'not measured'
_exptl_crystal_description block
_exptl_crystal_F_000 570
_exptl_crystal_size_max 0.32
_exptl_crystal_size_mid 0.19
_exptl_crystal_size_min 0.13
_refine_diff_density_max 0.241
_refine_diff_density_min -0.309
_refine_diff_density_rms 0.050
_refine_ls_extinction_method none
_refine_ls_goodness_of_fit_ref 1.014
_refine_ls_hydrogen_treatment constr
_refine_ls_matrix_type full
_refine_ls_number_parameters 156
_refine_ls_number_reflns 2002
_refine_ls_number_restraints 1
_refine_ls_restrained_S_all 1.014
_refine_ls_R_factor_all 0.0367
_refine_ls_R_factor_gt 0.0290
_refine_ls_shift/su_max 0.001
_refine_ls_shift/su_mean 0.000
_refine_ls_structure_factor_coef Fsqd
_refine_ls_weighting_details 'calc w=1/[\s^2^(Fo^2^)+(0.0003P)^2^+1.1885P] where P=(Fo^2^+2Fc^2^)/3'
_refine_ls_weighting_scheme calc
_refine_ls_wR_factor_gt 0.0551
_refine_ls_wR_factor_ref 0.0585
_reflns_number_gt 1671
_reflns_number_total 2002
_reflns_threshold_expression >2sigma(I)
_cod_data_source_file JSSC-2014-215-292.cif
_cod_data_source_block 3
_cod_depositor_comments
;
The following automatic conversions were performed:

data item '_symmetry_cell_setting' value 'Monoclinic' was changed to
'monoclinic' in accordance with the built-in table derived from the
CIF Core dictionary named 'cif_core.dic' version 2.4.5 last updated
on 2014-11-21.

Automatic conversion script
Id: cif_fix_values 8369 2020-08-20 11:38:08Z andrius 
;
_cod_original_sg_symbol_Hall '-P 2yc '
_cod_original_sg_symbol_H-M 'P2/c  '
_cod_database_code 1562336

loop_
_symmetry_equiv_pos_as_xyz
'x, y, z'
'-x, y, -z+1/2'
'-x, -y, -z'
'x, -y, z-1/2'

loop_
_atom_site_label
_atom_site_type_symbol
_atom_site_fract_x
_atom_site_fract_y
_atom_site_fract_z
_atom_site_U_iso_or_equiv
_atom_site_adp_type
_atom_site_occupancy
_atom_site_symmetry_multiplicity
_atom_site_calc_flag
_atom_site_refinement_flags
_atom_site_disorder_assembly
_atom_site_disorder_group
Cu1 Cu 1.0000 0.27943(5) 0.7500 0.03114(12) Uani 1 2 d S . .
Cl1 Cl 0.93081(3) 0.20452(8) 0.97370(8) 0.03959(17) Uani 1 1 d . . .
N1 N 0.90586(10) 0.2913(2) 0.5932(2) 0.0308(4) Uani 1 1 d . . .
N2 N 0.81491(10) 0.2578(2) 0.3934(2) 0.0295(4) Uani 1 1 d . . .
N3 N 0.79160(11) 0.3819(2) 0.4931(3) 0.0378(5) Uani 1 1 d . . .
O1 O 0.50477(10) -0.2905(2) 0.4820(3) 0.0571(6) Uani 1 1 d . . .
O2 O 0.58847(12) -0.4743(2) 0.4141(4) 0.0719(7) Uani 1 1 d . . .
H2A H 0.5572 -0.5380 0.4471 0.108 Uiso 1 1 calc R . .
C1 C 0.88264(12) 0.2060(3) 0.4536(3) 0.0311(5) Uani 1 1 d . . .
H1 H 0.9097 0.1228 0.4053 0.037 Uiso 1 1 calc R . .
C2 C 0.84820(13) 0.3967(3) 0.6112(3) 0.0374(6) Uani 1 1 d . . .
H2 H 0.8488 0.4732 0.7001 0.045 Uiso 1 1 calc R . .
C3 C 0.76594(13) 0.1968(3) 0.2450(3) 0.0374(6) Uani 1 1 d . . .
H3A H 0.7968 0.1551 0.1594 0.045 Uiso 1 1 calc R . .
H3B H 0.7364 0.2884 0.1946 0.045 Uiso 1 1 calc R . .
C4 C 0.71351(12) 0.0606(3) 0.2925(3) 0.0318(5) Uani 1 1 d . . .
C5 C 0.73511(13) -0.1035(3) 0.2882(3) 0.0388(6) Uani 1 1 d . . .
H5 H 0.7825 -0.1297 0.2570 0.047 Uiso 1 1 calc R . .
C6 C 0.68773(13) -0.2300(3) 0.3294(3) 0.0390(6) Uani 1 1 d . . .
H6 H 0.7032 -0.3398 0.3249 0.047 Uiso 1 1 calc R . .
C7 C 0.61699(13) -0.1919(3) 0.3774(3) 0.0331(5) Uani 1 1 d . . .
C8 C 0.59516(13) -0.0269(3) 0.3818(3) 0.0407(6) Uani 1 1 d . . .
H8 H 0.5479 -0.0001 0.4134 0.049 Uiso 1 1 calc R . .
C9 C 0.64286(14) 0.0976(3) 0.3397(3) 0.0406(6) Uani 1 1 d . . .
H9 H 0.6274 0.2076 0.3431 0.049 Uiso 1 1 calc R . .
C10 C 0.56592(14) -0.3246(3) 0.4283(3) 0.0393(6) Uani 1 1 d . . .
O3 O 1.0000 0.5504(3) 0.7500 0.0533(7) Uani 1 2 d SD . .
H3W H 0.9826 0.6076 0.6676 0.064 Uiso 1 1 d RD . .

loop_
_atom_site_aniso_label
_atom_site_aniso_U_11
_atom_site_aniso_U_22
_atom_site_aniso_U_33
_atom_site_aniso_U_23
_atom_site_aniso_U_13
_atom_site_aniso_U_12
Cu1 0.0239(2) 0.0328(2) 0.0356(2) 0.000 -0.00277(17) 0.000
Cl1 0.0332(3) 0.0443(4) 0.0414(4) -0.0023(3) 0.0038(3) -0.0090(3)
N1 0.0254(10) 0.0307(11) 0.0354(11) -0.0033(9) -0.0010(8) 0.0011(9)
N2 0.0241(10) 0.0314(11) 0.0321(11) 0.0005(9) -0.0010(8) -0.0048(8)
N3 0.0284(11) 0.0349(12) 0.0493(13) -0.0042(10) -0.0002(9) 0.0045(9)
O1 0.0401(11) 0.0411(11) 0.0945(16) 0.0040(11) 0.0294(11) -0.0026(9)
O2 0.0554(13) 0.0341(11) 0.133(2) 0.0067(13) 0.0443(14) -0.0010(10)
C1 0.0243(12) 0.0296(12) 0.0390(14) -0.0034(11) 0.0012(10) -0.0005(10)
C2 0.0310(13) 0.0355(14) 0.0449(15) -0.0098(12) -0.0006(11) 0.0034(11)
C3 0.0336(13) 0.0479(16) 0.0298(13) 0.0012(11) -0.0022(11) -0.0107(12)
C4 0.0266(12) 0.0418(14) 0.0259(12) -0.0035(11) -0.0032(10) -0.0072(11)
C5 0.0231(12) 0.0467(16) 0.0470(16) -0.0045(12) 0.0055(11) -0.0005(11)
C6 0.0326(13) 0.0350(14) 0.0495(16) -0.0043(12) 0.0045(12) 0.0038(11)
C7 0.0276(12) 0.0350(14) 0.0366(14) -0.0005(11) 0.0028(10) -0.0027(10)
C8 0.0272(13) 0.0395(15) 0.0568(17) 0.0015(13) 0.0112(12) 0.0032(11)
C9 0.0379(14) 0.0310(14) 0.0539(17) -0.0001(12) 0.0089(12) -0.0012(11)
C10 0.0343(14) 0.0357(15) 0.0480(16) 0.0010(12) 0.0038(12) 0.0017(11)
O3 0.0710(19) 0.0296(14) 0.0528(17) 0.000 -0.0269(14) 0.000

loop_
_atom_type_symbol
_atom_type_description
_atom_type_scat_dispersion_real
_atom_type_scat_dispersion_imag
_atom_type_scat_source
C C 0.0033 0.0016 'International Tables Vol C Tables 4.2.6.8 and 6.1.1.4'
H H 0.0000 0.0000 'International Tables Vol C Tables 4.2.6.8 and 6.1.1.4'
N N 0.0061 0.0033 'International Tables Vol C Tables 4.2.6.8 and 6.1.1.4'
O O 0.0106 0.0060 'International Tables Vol C Tables 4.2.6.8 and 6.1.1.4'
Cu Cu 0.3201 1.2651 'International Tables Vol C Tables 4.2.6.8 and 6.1.1.4'
Cl Cl 0.1484 0.1585 'International Tables Vol C Tables 4.2.6.8 and 6.1.1.4'

loop_
_geom_angle_atom_site_label_1
_geom_angle_atom_site_label_2
_geom_angle_atom_site_label_3
_geom_angle
_geom_angle_site_symmetry_1
_geom_angle_site_symmetry_3
N1 Cu1 N1 174.49(11) 2_756 .
N1 Cu1 O3 87.24(6) 2_756 .
N1 Cu1 O3 87.24(6) . .
N1 Cu1 Cl1 91.58(6) 2_756 .
N1 Cu1 Cl1 89.86(6) . .
O3 Cu1 Cl1 105.079(19) . .
N1 Cu1 Cl1 89.86(6) 2_756 2_756
N1 Cu1 Cl1 91.58(6) . 2_756
O3 Cu1 Cl1 105.079(19) . 2_756
Cl1 Cu1 Cl1 149.84(4) . 2_756
C1 N1 C2 103.36(19) . .
C1 N1 Cu1 131.65(16) . .
C2 N1 Cu1 124.99(16) . .
C1 N2 N3 110.37(18) . .
C1 N2 C3 129.1(2) . .
N3 N2 C3 120.50(18) . .
C2 N3 N2 102.36(18) . .
C10 O2 H2A 109.5 . .
N1 C1 N2 109.5(2) . .
N1 C1 H1 125.3 . .
N2 C1 H1 125.3 . .
N3 C2 N1 114.4(2) . .
N3 C2 H2 122.8 . .
N1 C2 H2 122.8 . .
N2 C3 C4 112.58(19) . .
N2 C3 H3A 109.1 . .
C4 C3 H3A 109.1 . .
N2 C3 H3B 109.1 . .
C4 C3 H3B 109.1 . .
H3A C3 H3B 107.8 . .
C5 C4 C9 118.6(2) . .
C5 C4 C3 120.5(2) . .
C9 C4 C3 120.9(2) . .
C4 C5 C6 121.4(2) . .
C4 C5 H5 119.3 . .
C6 C5 H5 119.3 . .
C5 C6 C7 119.7(2) . .
C5 C6 H6 120.2 . .
C7 C6 H6 120.2 . .
C8 C7 C6 119.0(2) . .
C8 C7 C10 120.1(2) . .
C6 C7 C10 120.9(2) . .
C9 C8 C7 120.7(2) . .
C9 C8 H8 119.7 . .
C7 C8 H8 119.7 . .
C8 C9 C4 120.6(2) . .
C8 C9 H9 119.7 . .
C4 C9 H9 119.7 . .
O1 C10 O2 122.2(2) . .
O1 C10 C7 121.1(2) . .
O2 C10 C7 116.6(2) . .
Cu1 O3 H3W 123.8 . .

loop_
_geom_bond_atom_site_label_1
_geom_bond_atom_site_label_2
_geom_bond_distance
_geom_bond_site_symmetry_2
Cu1 N1 1.9896(18) 2_756
Cu1 N1 1.9896(18) .
Cu1 O3 2.186(2) .
Cu1 Cl1 2.3230(6) .
Cu1 Cl1 2.3230(7) 2_756
N1 C1 1.325(3) .
N1 C2 1.355(3) .
N2 C1 1.325(3) .
N2 N3 1.361(3) .
N2 C3 1.471(3) .
N3 C2 1.310(3) .
O1 C10 1.241(3) .
O2 C10 1.282(3) .
O2 H2A 0.8200 .
C1 H1 0.9300 .
C2 H2 0.9300 .
C3 C4 1.514(3) .
C3 H3A 0.9700 .
C3 H3B 0.9700 .
C4 C5 1.381(3) .
C4 C9 1.384(3) .
C5 C6 1.385(3) .
C5 H5 0.9300 .
C6 C7 1.390(3) .
C6 H6 0.9300 .
C7 C8 1.389(3) .
C7 C10 1.487(3) .
C8 C9 1.379(3) .
C8 H8 0.9300 .
C9 H9 0.9300 .
O3 H3W 0.8299 .

loop_
_geom_torsion_atom_site_label_1
_geom_torsion_atom_site_label_2
_geom_torsion_atom_site_label_3
_geom_torsion_atom_site_label_4
_geom_torsion
_geom_torsion_site_symmetry_1
_geom_torsion_site_symmetry_2
_geom_torsion_site_symmetry_3
_geom_torsion_site_symmetry_4
N1 Cu1 N1 C1 137.6(2) 2_756 . . .
O3 Cu1 N1 C1 137.6(2) . . . .
Cl1 Cu1 N1 C1 -117.3(2) . . . .
Cl1 Cu1 N1 C1 32.6(2) 2_756 . . .
N1 Cu1 N1 C2 -42.84(19) 2_756 . . .
O3 Cu1 N1 C2 -42.84(19) . . . .
Cl1 Cu1 N1 C2 62.26(19) . . . .
Cl1 Cu1 N1 C2 -147.86(19) 2_756 . . .
C1 N2 N3 C2 -0.5(3) . . . .
C3 N2 N3 C2 178.1(2) . . . .
C2 N1 C1 N2 -0.3(3) . . . .
Cu1 N1 C1 N2 179.30(15) . . . .
N3 N2 C1 N1 0.5(3) . . . .
C3 N2 C1 N1 -177.9(2) . . . .
N2 N3 C2 N1 0.2(3) . . . .
C1 N1 C2 N3 0.0(3) . . . .
Cu1 N1 C2 N3 -179.62(16) . . . .
C1 N2 C3 C4 90.7(3) . . . .
N3 N2 C3 C4 -87.5(3) . . . .
N2 C3 C4 C5 -89.9(3) . . . .
N2 C3 C4 C9 90.7(3) . . . .
C9 C4 C5 C6 0.2(4) . . . .
C3 C4 C5 C6 -179.3(2) . . . .
C4 C5 C6 C7 -0.5(4) . . . .
C5 C6 C7 C8 0.5(4) . . . .
C5 C6 C7 C10 -177.8(2) . . . .
C6 C7 C8 C9 -0.2(4) . . . .
C10 C7 C8 C9 178.1(2) . . . .
C7 C8 C9 C4 -0.1(4) . . . .
C5 C4 C9 C8 0.1(4) . . . .
C3 C4 C9 C8 179.6(2) . . . .
C8 C7 C10 O1 -3.0(4) . . . .
C6 C7 C10 O1 175.2(3) . . . .
C8 C7 C10 O2 177.1(3) . . . .
C6 C7 C10 O2 -4.6(4) . . . .
